data_4329048
loop_
_publ_author_name
'Galina M. Dulcevscaia'
'Irina G. Filippova'
'Manfred Speldrich'
'Jan van Leusen'
'Victor Ch. Kravtsov'
'Svetlana G. Baca'
'Paul K\"ogerler'
'Shi-Xia Liu'
'Silvio Decurtins'

_publ_contact_author_address
;
Institute of Inorganic Chemistry, RWTH Aachen University, D-52074 Aachen,
 Germany.
;
_publ_contact_author_email paul.koegerler@ac.rwth-aachen.de
_publ_contact_author_name 'Paul Koegerler'
_publ_section_title
;
 Cluster-Based Networks: 1D and 2D Coordination Polymers Based on
 {MnFe~2~(\m~3~-O)}-Type Clusters
;
_journal_name_full 'Inorganic Chemistry'
_journal_page_first 5110
_journal_page_last 5117
_journal_paper_doi 10.1021/ic202644t
_journal_volume 51
_journal_year 2012
_chemical_formula_moiety 'C42 H78 Fe2 Mn N8 O13, 1/2(C2 H3 N1)'
_chemical_formula_sum 'C43 H79.5 Fe2 Mn N8.5 O13'
_chemical_formula_weight 1090.29
_space_group_IT_number 41
_symmetry_cell_setting orthorhombic
_symmetry_space_group_name_Hall 'A 2 -2ab'
_symmetry_space_group_name_H-M 'A b a 2'
_atom_sites_solution_hydrogens geom
_atom_sites_solution_primary direct
_atom_sites_solution_secondary difmap
_audit_creation_method SHELXL-97
_cell_angle_alpha 90.00
_cell_angle_beta 90.00
_cell_angle_gamma 90.00
_cell_formula_units_Z 8
_cell_length_a 23.127(5)
_cell_length_b 24.574(5)
_cell_length_c 19.600(5)
_cell_measurement_reflns_used 3020
_cell_measurement_temperature 153(2)
_cell_measurement_theta_max 19.45
_cell_measurement_theta_min 2.21
_cell_volume 11139(4)
_computing_cell_refinement 'Bruker SAINT'
_computing_data_collection 'Bruker APEX2'
_computing_data_reduction 'Bruker SAINT'
_computing_molecular_graphics 'Bruker SHELXTL'
_computing_structure_refinement 'SHELXS-97 (Sheldrick, 2003)'
_computing_structure_solution 'SHELXS-97 (Sheldrick, 2003)'
_diffrn_ambient_temperature 153(2)
_diffrn_measured_fraction_theta_full 0.999
_diffrn_measured_fraction_theta_max 0.999
_diffrn_measurement_device_type 'Bruker APEX-II CCD'
_diffrn_measurement_method '\f and \w scans'
_diffrn_radiation_monochromator graphite
_diffrn_radiation_source 'fine-focus sealed tube'
_diffrn_radiation_type MoK\a
_diffrn_radiation_wavelength 0.71073
_diffrn_reflns_av_R_equivalents 0.1258
_diffrn_reflns_av_sigmaI/netI 0.0849
_diffrn_reflns_limit_h_max 24
_diffrn_reflns_limit_h_min -24
_diffrn_reflns_limit_k_max 25
_diffrn_reflns_limit_k_min -25
_diffrn_reflns_limit_l_max 20
_diffrn_reflns_limit_l_min -20
_diffrn_reflns_number 32387
_diffrn_reflns_theta_full 21.97
_diffrn_reflns_theta_max 21.97
_diffrn_reflns_theta_min 1.76
_diffrn_standards_number 0
_exptl_absorpt_coefficient_mu 0.800
_exptl_absorpt_correction_T_max 0.9536
_exptl_absorpt_correction_T_min 0.8827
_exptl_absorpt_correction_type multi-scan
_exptl_absorpt_process_details SADABS
_exptl_crystal_colour green
_exptl_crystal_density_diffrn 1.300
_exptl_crystal_description block
_exptl_crystal_F_000 4624
_exptl_crystal_size_max 0.16
_exptl_crystal_size_mid 0.11
_exptl_crystal_size_min 0.06
_refine_diff_density_max 0.768
_refine_diff_density_min -0.400
_refine_diff_density_rms 0.087
_refine_ls_abs_structure_details 'Flack H D (1983), Acta Cryst. A39, 876-881'
_refine_ls_abs_structure_Flack 0.66(3)
_refine_ls_extinction_method none
_refine_ls_goodness_of_fit_ref 1.073
_refine_ls_hydrogen_treatment constr
_refine_ls_matrix_type full
_refine_ls_number_parameters 628
_refine_ls_number_reflns 6809
_refine_ls_number_restraints 1
_refine_ls_restrained_S_all 1.073
_refine_ls_R_factor_all 0.0867
_refine_ls_R_factor_gt 0.0620
_refine_ls_shift/su_max 0.000
_refine_ls_shift/su_mean 0.000
_refine_ls_structure_factor_coef Fsqd
_refine_ls_weighting_details 'calc w=1/[\s^2^(Fo^2^)+(0.0756P)^2^+16.3149P] where P=(Fo^2^+2Fc^2^)/3'
_refine_ls_weighting_scheme calc
_refine_ls_wR_factor_gt 0.1386
_refine_ls_wR_factor_ref 0.1516
_reflns_number_gt 5385
_reflns_number_total 6809
_reflns_threshold_expression >2sigma(I)
_cod_data_source_file ic202644t_si_002_4.cif
_cod_data_source_block compound3
_cod_original_formula_sum 'C43 H79.50 Fe2 Mn N8.50 O13'
_cod_database_code 4329048

loop_
_symmetry_equiv_pos_as_xyz
'x, y, z'
'-x, -y, z'
'-x+1/2, y+1/2, z'
'x+1/2, -y+1/2, z'
'x, y+1/2, z+1/2'
'-x, -y+1/2, z+1/2'
'-x+1/2, y+1, z+1/2'
'x+1/2, -y+1, z+1/2'

loop_
_atom_site_label
_atom_site_type_symbol
_atom_site_fract_x
_atom_site_fract_y
_atom_site_fract_z
_atom_site_U_iso_or_equiv
_atom_site_adp_type
_atom_site_occupancy
_atom_site_symmetry_multiplicity
_atom_site_calc_flag
_atom_site_refinement_flags
Fe1 Fe 0.19251(5) 0.22067(5) 0.98593(6) 0.0289(3) Uani 0.67 1 d P
Mn1 Mn 0.19251(5) 0.22067(5) 0.98593(6) 0.0289(3) Uani 0.33 1 d P
Fe3 Fe 0.24416(6) 0.10643(5) 0.91824(6) 0.0297(3) Uani 0.67 1 d P
Mn3 Mn 0.24416(6) 0.10643(5) 0.91824(6) 0.0297(3) Uani 0.33 1 d P
Fe2 Fe 0.21326(5) 0.11482(5) 1.08590(6) 0.0275(3) Uani 0.67 1 d P
Mn2 Mn 0.21326(5) 0.11482(5) 1.08590(6) 0.0275(3) Uani 0.33 1 d P
O13 O 0.2612(3) 0.2429(2) 0.9261(3) 0.0361(15) Uani 1 1 d .
O12 O 0.2999(3) 0.1676(3) 0.8852(3) 0.0385(16) Uani 1 1 d .
O1 O 0.2151(2) 0.1477(2) 0.9968(3) 0.0277(14) Uani 1 1 d .
O3 O 0.1291(3) 0.1376(2) 1.1063(3) 0.0391(16) Uani 1 1 d .
O2 O 0.1210(3) 0.2158(2) 1.0489(3) 0.0389(16) Uani 1 1 d .
O5 O 0.2413(3) 0.1811(2) 1.1411(3) 0.0377(16) Uani 1 1 d .
O4 O 0.2396(3) 0.2511(2) 1.0678(3) 0.0352(16) Uani 1 1 d .
O6 O 0.1813(3) 0.0407(3) 1.0521(3) 0.0383(16) Uani 1 1 d .
O7 O 0.1970(3) 0.0365(3) 0.9408(3) 0.0395(17) Uani 1 1 d .
O8 O 0.2977(3) 0.0900(2) 1.0819(3) 0.0404(15) Uani 1 1 d .
O9 O 0.3141(3) 0.0746(2) 0.9709(3) 0.0360(16) Uani 1 1 d .
O10 O 0.1748(3) 0.1285(3) 0.8572(3) 0.0363(16) Uani 1 1 d .
O11 O 0.1389(3) 0.2036(2) 0.9047(3) 0.0353(15) Uani 1 1 d .
N1 N 0.1598(3) 0.3083(3) 0.9697(3) 0.0356(19) Uani 1 1 d .
N3 N 0.1449(4) 0.3968(3) 1.0274(4) 0.046(2) Uani 1 1 d .
N4 N 0.1716(4) 0.3974(3) 0.9101(5) 0.063(3) Uani 1 1 d .
N5 N 0.2092(3) 0.0673(2) 1.1930(3) 0.0280(17) Uani 1 1 d .
C1 C 0.1654(4) 0.3417(3) 1.0324(5) 0.037(2) Uani 1 1 d .
H2A H 0.1440 0.3233 1.0696 0.045 Uiso 1 1 calc R
H2B H 0.2067 0.3426 1.0457 0.045 Uiso 1 1 calc R
C2 C 0.0832(4) 0.3946(4) 1.0086(5) 0.047(3) Uani 1 1 d .
H3A H 0.0613 0.3755 1.0447 0.056 Uiso 1 1 calc R
H3B H 0.0678 0.4321 1.0050 0.056 Uiso 1 1 calc R
N2 N 0.0751(4) 0.3667(3) 0.9442(6) 0.065(3) Uani 1 1 d .
C3 C 0.0968(5) 0.3100(4) 0.9510(6) 0.057(3) Uani 1 1 d .
H4A H 0.0910 0.2905 0.9073 0.069 Uiso 1 1 calc R
H4B H 0.0742 0.2908 0.9865 0.069 Uiso 1 1 calc R
C5 C 0.1108(6) 0.3940(5) 0.8907(6) 0.070(4) Uani 1 1 d .
H5A H 0.1075 0.3734 0.8475 0.084 Uiso 1 1 calc R
H5B H 0.0957 0.4311 0.8827 0.084 Uiso 1 1 calc R
C4 C 0.1759(4) 0.4244(4) 0.9744(6) 0.052(3) Uani 1 1 d .
H6A H 0.1606 0.4618 0.9698 0.063 Uiso 1 1 calc R
H6B H 0.2171 0.4270 0.9875 0.063 Uiso 1 1 calc R
C6 C 0.1935(5) 0.3400(4) 0.9172(6) 0.061(3) Uani 1 1 d .
H7A H 0.2348 0.3408 0.9304 0.074 Uiso 1 1 calc R
H7B H 0.1905 0.3214 0.8725 0.074 Uiso 1 1 calc R
C36 C 0.3026(4) 0.2168(4) 0.9008(4) 0.037(2) Uani 1 1 d .
C9 C 0.2472(5) 0.0175(4) 1.1859(4) 0.043(3) Uani 1 1 d .
H9A H 0.2358 -0.0028 1.1445 0.051 Uiso 1 1 calc R
H9B H 0.2879 0.0291 1.1803 0.051 Uiso 1 1 calc R
C11 C 0.1489(4) 0.0485(4) 1.2046(5) 0.040(2) Uani 1 1 d .
H11A H 0.1235 0.0805 1.2106 0.048 Uiso 1 1 calc R
H11B H 0.1355 0.0284 1.1638 0.048 Uiso 1 1 calc R
C12 C 0.2284(4) 0.0960(3) 1.2547(5) 0.028(2) Uani 1 1 d .
H12A H 0.2041 0.1286 1.2615 0.034 Uiso 1 1 calc R
H12B H 0.2688 0.1083 1.2481 0.034 Uiso 1 1 calc R
C13 C 0.1015(4) 0.1797(4) 1.0872(5) 0.032(2) Uani 1 1 d .
C14 C 0.0401(4) 0.1858(4) 1.1149(4) 0.037(2) Uani 1 1 d .
C15 C 0.0435(6) 0.1973(9) 1.1892(7) 0.143(8) Uani 1 1 d .
H15A H 0.0077 0.1854 1.2114 0.214 Uiso 1 1 calc R
H15B H 0.0488 0.2364 1.1963 0.214 Uiso 1 1 calc R
H15C H 0.0764 0.1775 1.2089 0.214 Uiso 1 1 calc R
C16 C 0.2521(4) 0.2285(4) 1.1240(4) 0.030(2) Uani 1 1 d .
C17 C 0.2852(4) 0.2649(3) 1.1748(4) 0.036(2) Uani 1 1 d .
C18 C 0.3451(4) 0.2770(4) 1.1439(6) 0.057(3) Uani 1 1 d .
H18A H 0.3663 0.2428 1.1375 0.085 Uiso 1 1 calc R
H18B H 0.3669 0.3008 1.1748 0.085 Uiso 1 1 calc R
H18C H 0.3403 0.2951 1.0997 0.085 Uiso 1 1 calc R
C19 C 0.2530(5) 0.3189(3) 1.1861(5) 0.058(3) Uani 1 1 d .
H19A H 0.2695 0.3378 1.2256 0.086 Uiso 1 1 calc R
H19B H 0.2120 0.3115 1.1944 0.086 Uiso 1 1 calc R
H19C H 0.2571 0.3418 1.1455 0.086 Uiso 1 1 calc R
C20 C 0.1748(4) 0.0189(3) 0.9957(5) 0.032(2) Uani 1 1 d .
C21 C 0.1338(4) -0.0300(3) 0.9920(5) 0.035(2) Uani 1 1 d .
C22 C 0.1522(5) -0.0723(4) 1.0456(6) 0.062(3) Uani 1 1 d .
H22A H 0.1305 -0.1060 1.0385 0.093 Uiso 1 1 calc R
H22B H 0.1442 -0.0581 1.0914 0.093 Uiso 1 1 calc R
H22C H 0.1937 -0.0796 1.0411 0.093 Uiso 1 1 calc R
C23 C 0.1365(6) -0.0572(5) 0.9209(6) 0.076(4) Uani 1 1 d .
H23A H 0.1075 -0.0862 0.9183 0.114 Uiso 1 1 calc R
H23B H 0.1751 -0.0727 0.9138 0.114 Uiso 1 1 calc R
H23C H 0.1287 -0.0300 0.8856 0.114 Uiso 1 1 calc R
C24 C 0.0735(5) -0.0099(5) 1.0084(8) 0.084(4) Uani 1 1 d .
H24A H 0.0753 0.0166 1.0457 0.125 Uiso 1 1 calc R
H24B H 0.0493 -0.0408 1.0222 0.125 Uiso 1 1 calc R
H24C H 0.0567 0.0074 0.9679 0.125 Uiso 1 1 calc R
C25 C 0.3303(4) 0.0804(3) 1.0324(5) 0.033(2) Uani 1 1 d .
C26 C 0.3948(4) 0.0776(4) 1.0477(5) 0.040(2) Uani 1 1 d .
C27 C 0.4143(5) 0.1314(4) 1.0761(6) 0.068(3) Uani 1 1 d .
H27A H 0.3905 0.1408 1.1159 0.102 Uiso 1 1 calc R
H27B H 0.4100 0.1596 1.0412 0.102 Uiso 1 1 calc R
H27C H 0.4549 0.1289 1.0899 0.102 Uiso 1 1 calc R
C28 C 0.4289(4) 0.0617(4) 0.9826(5) 0.049(3) Uani 1 1 d .
H28A H 0.4207 0.0880 0.9463 0.073 Uiso 1 1 calc R
H28B H 0.4172 0.0252 0.9677 0.073 Uiso 1 1 calc R
H28C H 0.4705 0.0618 0.9925 0.073 Uiso 1 1 calc R
C29 C 0.4051(4) 0.0339(4) 1.1031(5) 0.052(3) Uani 1 1 d .
H29A H 0.3895 -0.0011 1.0875 0.079 Uiso 1 1 calc R
H29B H 0.3856 0.0447 1.1453 0.079 Uiso 1 1 calc R
H29C H 0.4467 0.0302 1.1115 0.079 Uiso 1 1 calc R
C30 C 0.1354(4) 0.1629(4) 0.8672(4) 0.026(2) Uani 1 1 d .
C31 C 0.0762(4) 0.1508(4) 0.8349(4) 0.040(3) Uani 1 1 d .
C32 C 0.0520(6) 0.2011(5) 0.8021(8) 0.087(4) Uani 1 1 d .
H32A H 0.0815 0.2176 0.7726 0.130 Uiso 1 1 calc R
H32B H 0.0408 0.2272 0.8376 0.130 Uiso 1 1 calc R
H32C H 0.0181 0.1915 0.7747 0.130 Uiso 1 1 calc R
C33 C 0.3597(4) 0.2471(4) 0.8888(5) 0.044(3) Uani 1 1 d .
C34 C 0.2928(5) 0.2354(4) 1.2428(5) 0.046(3) Uani 1 1 d .
H34A H 0.2548 0.2293 1.2636 0.069 Uiso 1 1 calc R
H34B H 0.3166 0.2575 1.2734 0.069 Uiso 1 1 calc R
H34C H 0.3118 0.2003 1.2350 0.069 Uiso 1 1 calc R
C35 C 0.0082(6) 0.2317(7) 1.0818(11) 0.151(8) Uani 1 1 d .
H35A H 0.0262 0.2663 1.0947 0.226 Uiso 1 1 calc R
H35B H -0.0322 0.2315 1.0968 0.226 Uiso 1 1 calc R
H35C H 0.0098 0.2275 1.0321 0.226 Uiso 1 1 calc R
C37 C 0.0086(7) 0.1348(7) 1.0981(13) 0.165(9) Uani 1 1 d .
H37A H 0.0332 0.1115 1.0698 0.247 Uiso 1 1 calc R
H37B H -0.0269 0.1436 1.0731 0.247 Uiso 1 1 calc R
H37C H -0.0013 0.1156 1.1403 0.247 Uiso 1 1 calc R
C38 C 0.4094(5) 0.2084(5) 0.8730(8) 0.089(4) Uani 1 1 d .
H38A H 0.4019 0.1898 0.8297 0.134 Uiso 1 1 calc R
H38B H 0.4128 0.1815 0.9096 0.134 Uiso 1 1 calc R
H38C H 0.4455 0.2291 0.8695 0.134 Uiso 1 1 calc R
C39 C 0.3757(5) 0.2778(6) 0.9520(6) 0.084(4) Uani 1 1 d .
H39A H 0.4133 0.2955 0.9454 0.126 Uiso 1 1 calc R
H39B H 0.3781 0.2525 0.9906 0.126 Uiso 1 1 calc R
H39C H 0.3463 0.3055 0.9615 0.126 Uiso 1 1 calc R
C40 C 0.0817(6) 0.1069(6) 0.7815(8) 0.115(6) Uani 1 1 d .
H40A H 0.0967 0.0736 0.8027 0.172 Uiso 1 1 calc R
H40B H 0.1083 0.1190 0.7457 0.172 Uiso 1 1 calc R
H40C H 0.0436 0.0995 0.7616 0.172 Uiso 1 1 calc R
C41 C 0.3496(6) 0.2891(7) 0.8328(8) 0.116(7) Uani 1 1 d .
H41A H 0.3328 0.2711 0.7928 0.174 Uiso 1 1 calc R
H41B H 0.3865 0.3059 0.8202 0.174 Uiso 1 1 calc R
H41C H 0.3230 0.3172 0.8494 0.174 Uiso 1 1 calc R
C42 C 0.0352(5) 0.1345(8) 0.8919(7) 0.112(6) Uani 1 1 d .
H42A H -0.0003 0.1193 0.8722 0.168 Uiso 1 1 calc R
H42B H 0.0255 0.1667 0.9193 0.168 Uiso 1 1 calc R
H42C H 0.0538 0.1072 0.9209 0.168 Uiso 1 1 calc R
C2R C 0.4081(7) 0.3885(7) 0.6997(9) 0.032(4) Uiso 0.50 1 d P
N1R N 0.4405(8) 0.3567(7) 0.6806(10) 0.065(5) Uiso 0.50 1 d P
C1R C 0.3642(9) 0.4195(8) 0.7167(11) 0.054(6) Uiso 0.50 1 d P
H1R1 H 0.3397 0.4256 0.6766 0.080 Uiso 0.50 1 calc PR
H1R2 H 0.3786 0.4545 0.7336 0.080 Uiso 0.50 1 calc PR
H1R3 H 0.3416 0.4016 0.7525 0.080 Uiso 0.50 1 calc PR
N8 N 0.2256(3) 0.0616(3) 1.3173(4) 0.0347(19) Uani 1 1 d .
C7 C 0.2601(5) 0.0127(3) 1.3045(5) 0.042(3) Uani 1 1 d .
N6 N 0.2429(4) -0.0179(3) 1.2442(4) 0.044(2) Uani 1 1 d .
C10 C 0.1836(6) -0.0343(4) 1.2542(5) 0.063(4) Uani 1 1 d .
N7 N 0.1436(4) 0.0128(3) 1.2651(4) 0.050(2) Uani 1 1 d .
C8 C 0.1638(4) 0.0434(4) 1.3246(4) 0.043(3) Uani 1 1 d .
H36C H 0.1602 0.0202 1.3657 0.052 Uiso 1 1 calc R
H36D H 0.1388 0.0757 1.3311 0.052 Uiso 1 1 calc R
H10C H 0.1700 -0.0554 1.2137 0.052 Uiso 1 1 d R
H10D H 0.1809 -0.0591 1.2942 0.052 Uiso 1 1 d R
H1AA H 0.3007 0.0235 1.2998 0.052 Uiso 1 1 d R
H1BA H 0.2567 -0.0113 1.3450 0.052 Uiso 1 1 d R

loop_
_atom_site_aniso_label
_atom_site_aniso_U_11
_atom_site_aniso_U_22
_atom_site_aniso_U_33
_atom_site_aniso_U_23
_atom_site_aniso_U_13
_atom_site_aniso_U_12
Fe1 0.0369(7) 0.0330(7) 0.0168(6) -0.0011(6) -0.0038(6) 0.0034(6)
Mn1 0.0369(7) 0.0330(7) 0.0168(6) -0.0011(6) -0.0038(6) 0.0034(6)
Fe3 0.0359(8) 0.0316(7) 0.0215(7) 0.0043(6) -0.0044(6) -0.0039(6)
Mn3 0.0359(8) 0.0316(7) 0.0215(7) 0.0043(6) -0.0044(6) -0.0039(6)
Fe2 0.0331(7) 0.0275(7) 0.0219(7) 0.0007(6) 0.0001(6) 0.0001(6)
Mn2 0.0331(7) 0.0275(7) 0.0219(7) 0.0007(6) 0.0001(6) 0.0001(6)
O13 0.040(4) 0.031(3) 0.036(4) -0.001(3) -0.002(3) 0.004(3)
O12 0.049(4) 0.042(4) 0.024(3) -0.001(3) 0.013(3) -0.002(3)
O1 0.032(4) 0.036(3) 0.015(3) -0.004(3) 0.000(3) 0.001(3)
O3 0.042(4) 0.040(4) 0.036(4) 0.010(3) 0.007(3) 0.006(3)
O2 0.047(4) 0.029(4) 0.040(4) 0.003(3) 0.005(3) 0.006(3)
O5 0.062(5) 0.028(4) 0.024(3) 0.004(3) -0.001(3) -0.005(3)
O4 0.052(4) 0.030(3) 0.024(4) 0.004(3) -0.008(3) -0.001(3)
O6 0.053(4) 0.039(4) 0.023(4) -0.002(3) 0.003(3) -0.014(3)
O7 0.053(4) 0.042(4) 0.023(4) -0.004(3) 0.003(3) -0.021(3)
O8 0.048(4) 0.056(4) 0.018(3) 0.004(3) -0.001(3) 0.014(3)
O9 0.046(4) 0.043(4) 0.020(4) -0.006(3) -0.003(3) 0.004(3)
O10 0.037(4) 0.052(4) 0.019(3) -0.004(3) -0.005(3) 0.013(3)
O11 0.047(4) 0.029(4) 0.030(4) -0.003(3) -0.001(3) 0.002(3)
N1 0.044(5) 0.037(4) 0.026(5) 0.007(4) 0.004(4) 0.006(4)
N3 0.055(6) 0.034(5) 0.050(5) 0.012(4) -0.001(5) 0.002(4)
N4 0.082(7) 0.056(6) 0.051(6) 0.018(5) 0.002(6) 0.013(5)
N5 0.048(5) 0.021(4) 0.014(4) -0.001(3) 0.008(3) 0.000(3)
C1 0.043(6) 0.030(6) 0.040(6) -0.005(4) -0.003(5) 0.008(4)
C2 0.053(8) 0.035(6) 0.052(7) 0.010(5) 0.013(5) 0.009(5)
N2 0.055(6) 0.034(6) 0.105(9) -0.002(5) -0.025(6) 0.012(4)
C3 0.065(8) 0.053(7) 0.053(7) -0.008(5) -0.031(6) 0.014(6)
C5 0.104(11) 0.054(8) 0.053(8) 0.027(6) -0.009(7) 0.015(7)
C4 0.048(7) 0.039(6) 0.070(9) 0.023(6) 0.012(6) 0.014(5)
C6 0.091(8) 0.044(7) 0.048(7) 0.020(6) 0.006(7) 0.015(6)
C36 0.062(7) 0.019(5) 0.028(6) 0.000(4) 0.007(5) 0.007(5)
C9 0.075(7) 0.032(5) 0.020(6) 0.011(4) 0.001(5) 0.010(5)
C11 0.052(7) 0.041(6) 0.026(5) 0.003(5) 0.003(5) -0.007(5)
C12 0.031(5) 0.025(5) 0.028(5) -0.009(4) 0.006(4) 0.001(4)
C13 0.035(6) 0.036(6) 0.024(5) -0.007(5) -0.003(5) -0.001(5)
C14 0.026(5) 0.052(6) 0.033(5) 0.001(4) 0.007(4) -0.005(5)
C15 0.069(9) 0.30(3) 0.065(10) -0.076(13) 0.007(8) 0.020(12)
C16 0.034(6) 0.032(6) 0.023(6) 0.006(4) 0.002(4) 0.004(4)
C17 0.050(6) 0.039(6) 0.019(5) -0.001(4) -0.006(4) -0.002(5)
C18 0.055(7) 0.053(7) 0.061(7) -0.012(6) -0.005(6) -0.025(6)
C19 0.105(9) 0.027(6) 0.041(7) -0.003(5) -0.018(7) 0.009(6)
C20 0.037(6) 0.020(5) 0.038(6) 0.002(5) -0.006(5) 0.000(4)
C21 0.040(6) 0.036(5) 0.029(5) 0.002(5) -0.002(5) -0.007(4)
C22 0.076(8) 0.041(7) 0.069(8) 0.019(6) 0.000(7) -0.012(6)
C23 0.101(10) 0.074(8) 0.053(7) -0.021(7) -0.008(7) -0.051(7)
C24 0.063(9) 0.068(8) 0.119(12) 0.005(8) -0.003(8) 0.009(7)
C25 0.040(6) 0.024(5) 0.035(7) 0.010(4) -0.007(5) 0.004(4)
C26 0.033(6) 0.035(6) 0.051(6) -0.013(5) 0.001(5) 0.004(4)
C27 0.070(8) 0.068(8) 0.065(8) -0.021(7) -0.010(7) -0.010(6)
C28 0.033(6) 0.056(6) 0.057(7) -0.002(6) 0.000(6) -0.004(5)
C29 0.045(6) 0.074(8) 0.038(7) 0.007(5) -0.012(5) 0.013(5)
C30 0.035(6) 0.026(5) 0.017(5) 0.012(4) 0.003(4) 0.004(5)
C31 0.043(6) 0.050(7) 0.027(6) 0.001(5) -0.007(4) 0.010(5)
C32 0.067(9) 0.085(9) 0.108(11) 0.004(9) -0.049(8) 0.013(7)
C33 0.047(6) 0.040(6) 0.044(6) 0.014(5) 0.016(5) -0.010(5)
C34 0.071(8) 0.038(6) 0.028(6) -0.003(5) -0.010(5) -0.001(5)
C35 0.060(9) 0.193(18) 0.199(19) 0.113(16) 0.047(12) 0.065(11)
C37 0.090(12) 0.109(14) 0.30(3) -0.071(17) 0.054(16) -0.045(10)
C38 0.067(9) 0.082(10) 0.119(12) 0.023(9) 0.027(8) 0.000(7)
C39 0.056(8) 0.124(12) 0.071(8) 0.008(8) -0.007(7) -0.035(8)
C40 0.063(9) 0.145(14) 0.137(14) -0.102(12) -0.049(9) 0.015(9)
C41 0.082(11) 0.136(14) 0.130(15) 0.098(12) -0.012(9) -0.047(10)
C42 0.054(9) 0.195(18) 0.088(12) 0.042(11) 0.001(8) -0.025(10)
N8 0.044(5) 0.035(5) 0.025(4) 0.006(4) 0.006(4) -0.003(4)
C7 0.092(8) 0.017(5) 0.018(5) 0.007(4) 0.003(5) 0.005(5)
N6 0.074(6) 0.034(4) 0.025(4) -0.001(4) -0.004(4) -0.002(5)
C10 0.135(13) 0.026(6) 0.027(6) -0.006(5) -0.018(6) 0.001(7)
N7 0.082(7) 0.050(6) 0.019(5) 0.009(4) 0.005(4) -0.029(5)
C8 0.071(8) 0.034(6) 0.024(5) 0.001(4) 0.003(5) -0.007(5)

loop_
_atom_type_symbol
_atom_type_description
_atom_type_scat_dispersion_real
_atom_type_scat_dispersion_imag
_atom_type_scat_source
C C 0.0033 0.0016 'International Tables Vol C Tables 4.2.6.8 and 6.1.1.4'
H H 0.0000 0.0000 'International Tables Vol C Tables 4.2.6.8 and 6.1.1.4'
Fe Fe 0.3463 0.8444 'International Tables Vol C Tables 4.2.6.8 and 6.1.1.4'
Mn Mn 0.3368 0.7283 'International Tables Vol C Tables 4.2.6.8 and 6.1.1.4'
N N 0.0061 0.0033 'International Tables Vol C Tables 4.2.6.8 and 6.1.1.4'
O O 0.0106 0.0060 'International Tables Vol C Tables 4.2.6.8 and 6.1.1.4'

loop_
_geom_angle_atom_site_label_1
_geom_angle_atom_site_label_2
_geom_angle_atom_site_label_3
_geom_angle
_geom_angle_site_symmetry_1
_geom_angle_site_symmetry_3
O1 Fe1 O13 95.9(2) . .
O1 Fe1 O11 93.5(2) . .
O13 Fe1 O11 94.5(2) . .
O1 Fe1 O2 95.7(2) . .
O13 Fe1 O2 167.9(2) . .
O11 Fe1 O2 88.2(2) . .
O1 Fe1 O4 96.3(2) . .
O13 Fe1 O4 86.6(2) . .
O11 Fe1 O4 170.0(2) . .
O2 Fe1 O4 88.8(2) . .
O1 Fe1 N1 176.6(3) . .
O13 Fe1 N1 85.8(2) . .
O11 Fe1 N1 83.5(2) . .
O2 Fe1 N1 82.8(2) . .
O4 Fe1 N1 86.7(2) . .
O1 Fe3 O9 94.1(2) . .
O1 Fe3 O10 93.1(2) . .
O9 Fe3 O10 171.9(2) . .
O1 Fe3 O7 94.7(2) . .
O9 Fe3 O7 89.5(3) . .
O10 Fe3 O7 86.2(3) . .
O1 Fe3 O12 94.7(2) . .
O9 Fe3 O12 86.8(2) . .
O10 Fe3 O12 96.3(3) . .
O7 Fe3 O12 170.1(3) . .
O1 Fe3 N8 175.1(2) . 7_544
O9 Fe3 N8 90.5(2) . 7_544
O10 Fe3 N8 82.4(2) . 7_544
O7 Fe3 N8 87.0(3) . 7_544
O12 Fe3 N8 83.9(3) . 7_544
O1 Fe2 O8 94.0(2) . .
O1 Fe2 O5 97.8(2) . .
O8 Fe2 O5 87.5(3) . .
O1 Fe2 O3 94.8(2) . .
O8 Fe2 O3 170.9(3) . .
O5 Fe2 O3 88.9(3) . .
O1 Fe2 O6 95.0(2) . .
O8 Fe2 O6 93.8(3) . .
O5 Fe2 O6 167.0(2) . .
O3 Fe2 O6 88.0(2) . .
O1 Fe2 N5 175.7(2) . .
O8 Fe2 N5 85.8(2) . .
O5 Fe2 N5 86.5(2) . .
O3 Fe2 N5 85.7(2) . .
O6 Fe2 N5 80.7(2) . .
C36 O13 Fe1 133.0(6) . .
C36 O12 Fe3 130.8(6) . .
Fe1 O1 Fe2 119.9(3) . .
Fe1 O1 Fe3 119.9(3) . .
Fe2 O1 Fe3 120.1(3) . .
C13 O3 Fe2 129.6(6) . .
C13 O2 Fe1 133.6(6) . .
C16 O5 Fe2 131.8(6) . .
C16 O4 Fe1 129.2(6) . .
C20 O6 Fe2 135.2(6) . .
C20 O7 Fe3 132.3(5) . .
C25 O8 Fe2 131.3(6) . .
C25 O9 Fe3 131.4(6) . .
C30 O10 Fe3 130.2(6) . .
C30 O11 Fe1 131.3(5) . .
C1 N1 C3 105.7(7) . .
C1 N1 C6 103.5(7) . .
C3 N1 C6 108.6(7) . .
C1 N1 Fe1 112.0(5) . .
C3 N1 Fe1 112.2(6) . .
C6 N1 Fe1 114.1(5) . .
C4 N3 C1 109.3(8) . .
C4 N3 C2 108.7(8) . .
C1 N3 C2 107.6(7) . .
C4 N4 C5 108.9(9) . .
C4 N4 C6 109.3(8) . .
C5 N4 C6 107.1(9) . .
C12 N5 C11 107.9(7) . .
C12 N5 C9 106.6(7) . .
C11 N5 C9 107.8(7) . .
C12 N5 Fe2 118.4(5) . .
C11 N5 Fe2 108.8(5) . .
C9 N5 Fe2 106.9(5) . .
N3 C1 N1 115.8(7) . .
N3 C1 H2A 108.3 . .
N1 C1 H2A 108.3 . .
N3 C1 H2B 108.3 . .
N1 C1 H2B 108.3 . .
H2A C1 H2B 107.4 . .
N2 C2 N3 111.1(8) . .
N2 C2 H3A 109.4 . .
N3 C2 H3A 109.4 . .
N2 C2 H3B 109.4 . .
N3 C2 H3B 109.4 . .
H3A C2 H3B 108.0 . .
C2 N2 C3 108.8(8) . .
C2 N2 C5 109.1(8) . .
C3 N2 C5 107.2(9) . .
N2 C3 N1 112.0(8) . .
N2 C3 H4A 109.2 . .
N1 C3 H4A 109.2 . .
N2 C3 H4B 109.2 . .
N1 C3 H4B 109.2 . .
H4A C3 H4B 107.9 . .
N4 C5 N2 112.1(8) . .
N4 C5 H5A 109.2 . .
N2 C5 H5A 109.2 . .
N4 C5 H5B 109.2 . .
N2 C5 H5B 109.2 . .
H5A C5 H5B 107.9 . .
N4 C4 N3 112.7(9) . .
N4 C4 H6A 109.1 . .
N3 C4 H6A 109.1 . .
N4 C4 H6B 109.1 . .
N3 C4 H6B 109.1 . .
H6A C4 H6B 107.8 . .
N4 C6 N1 111.9(8) . .
N4 C6 H7A 109.2 . .
N1 C6 H7A 109.2 . .
N4 C6 H7B 109.2 . .
N1 C6 H7B 109.2 . .
H7A C6 H7B 107.9 . .
O12 C36 O13 123.6(9) . .
O12 C36 C33 118.5(9) . .
O13 C36 C33 117.9(8) . .
N6 C9 N5 112.1(7) . .
N6 C9 H9A 109.2 . .
N5 C9 H9A 109.2 . .
N6 C9 H9B 109.2 . .
N5 C9 H9B 109.2 . .
H9A C9 H9B 107.9 . .
N7 C11 N5 112.7(8) . .
N7 C11 H11A 109.1 . .
N5 C11 H11A 109.1 . .
N7 C11 H11B 109.1 . .
N5 C11 H11B 109.1 . .
H11A C11 H11B 107.8 . .
N5 C12 N8 113.1(6) . .
N5 C12 H12A 109.0 . .
N8 C12 H12A 109.0 . .
N5 C12 H12B 109.0 . .
N8 C12 H12B 109.0 . .
H12A C12 H12B 107.8 . .
O2 C13 O3 125.1(8) . .
O2 C13 C14 118.7(8) . .
O3 C13 C14 116.3(8) . .
C15 C14 C37 113.8(14) . .
C15 C14 C35 108.0(13) . .
C37 C14 C35 107.4(14) . .
C15 C14 C13 108.4(9) . .
C37 C14 C13 107.1(9) . .
C35 C14 C13 112.1(8) . .
C14 C15 H15A 109.5 . .
C14 C15 H15B 109.5 . .
H15A C15 H15B 109.5 . .
C14 C15 H15C 109.5 . .
H15A C15 H15C 109.5 . .
H15B C15 H15C 109.5 . .
O5 C16 O4 127.1(8) . .
O5 C16 C17 118.1(8) . .
O4 C16 C17 114.8(8) . .
C34 C17 C19 109.9(7) . .
C34 C17 C18 109.4(8) . .
C19 C17 C18 109.0(8) . .
C34 C17 C16 110.1(7) . .
C19 C17 C16 110.7(8) . .
C18 C17 C16 107.7(7) . .
C17 C18 H18A 109.5 . .
C17 C18 H18B 109.5 . .
H18A C18 H18B 109.5 . .
C17 C18 H18C 109.5 . .
H18A C18 H18C 109.5 . .
H18B C18 H18C 109.5 . .
C17 C19 H19A 109.5 . .
C17 C19 H19B 109.5 . .
H19A C19 H19B 109.5 . .
C17 C19 H19C 109.5 . .
H19A C19 H19C 109.5 . .
H19B C19 H19C 109.5 . .
O6 C20 O7 124.2(7) . .
O6 C20 C21 117.1(8) . .
O7 C20 C21 118.6(8) . .
C24 C21 C20 107.8(8) . .
C24 C21 C22 109.3(9) . .
C20 C21 C22 109.0(8) . .
C24 C21 C23 111.7(9) . .
C20 C21 C23 110.8(8) . .
C22 C21 C23 108.1(8) . .
C21 C22 H22A 109.5 . .
C21 C22 H22B 109.5 . .
H22A C22 H22B 109.5 . .
C21 C22 H22C 109.5 . .
H22A C22 H22C 109.5 . .
H22B C22 H22C 109.5 . .
C21 C23 H23A 109.5 . .
C21 C23 H23B 109.5 . .
H23A C23 H23B 109.5 . .
C21 C23 H23C 109.5 . .
H23A C23 H23C 109.5 . .
H23B C23 H23C 109.5 . .
C21 C24 H24A 109.5 . .
C21 C24 H24B 109.5 . .
H24A C24 H24B 109.5 . .
C21 C24 H24C 109.5 . .
H24A C24 H24C 109.5 . .
H24B C24 H24C 109.5 . .
O8 C25 O9 125.4(8) . .
O8 C25 C26 116.5(8) . .
O9 C25 C26 118.1(9) . .
C27 C26 C25 109.0(8) . .
C27 C26 C29 107.8(9) . .
C25 C26 C29 108.7(8) . .
C27 C26 C28 112.0(9) . .
C25 C26 C28 110.3(8) . .
C29 C26 C28 109.0(7) . .
C26 C27 H27A 109.5 . .
C26 C27 H27B 109.5 . .
H27A C27 H27B 109.5 . .
C26 C27 H27C 109.5 . .
H27A C27 H27C 109.5 . .
H27B C27 H27C 109.5 . .
C26 C28 H28A 109.5 . .
C26 C28 H28B 109.5 . .
H28A C28 H28B 109.5 . .
C26 C28 H28C 109.5 . .
H28A C28 H28C 109.5 . .
H28B C28 H28C 109.5 . .
C26 C29 H29A 109.5 . .
C26 C29 H29B 109.5 . .
H29A C29 H29B 109.5 . .
C26 C29 H29C 109.5 . .
H29A C29 H29C 109.5 . .
H29B C29 H29C 109.5 . .
O11 C30 O10 125.7(8) . .
O11 C30 C31 117.2(8) . .
O10 C30 C31 116.8(8) . .
C32 C31 C40 108.9(10) . .
C32 C31 C42 107.4(11) . .
C40 C31 C42 112.0(12) . .
C32 C31 C30 110.4(9) . .
C40 C31 C30 110.5(8) . .
C42 C31 C30 107.7(8) . .
C31 C32 H32A 109.5 . .
C31 C32 H32B 109.5 . .
H32A C32 H32B 109.5 . .
C31 C32 H32C 109.5 . .
H32A C32 H32C 109.5 . .
H32B C32 H32C 109.5 . .
C39 C33 C38 107.2(10) . .
C39 C33 C41 107.1(10) . .
C38 C33 C41 113.0(10) . .
C39 C33 C36 109.4(8) . .
C38 C33 C36 112.1(9) . .
C41 C33 C36 107.9(9) . .
C17 C34 H34A 109.5 . .
C17 C34 H34B 109.5 . .
H34A C34 H34B 109.5 . .
C17 C34 H34C 109.5 . .
H34A C34 H34C 109.5 . .
H34B C34 H34C 109.5 . .
C14 C35 H35A 109.5 . .
C14 C35 H35B 109.5 . .
H35A C35 H35B 109.5 . .
C14 C35 H35C 109.5 . .
H35A C35 H35C 109.5 . .
H35B C35 H35C 109.5 . .
C14 C37 H37A 109.5 . .
C14 C37 H37B 109.5 . .
H37A C37 H37B 109.5 . .
C14 C37 H37C 109.5 . .
H37A C37 H37C 109.5 . .
H37B C37 H37C 109.5 . .
C33 C38 H38A 109.5 . .
C33 C38 H38B 109.5 . .
H38A C38 H38B 109.5 . .
C33 C38 H38C 109.5 . .
H38A C38 H38C 109.5 . .
H38B C38 H38C 109.5 . .
C33 C39 H39A 109.5 . .
C33 C39 H39B 109.5 . .
H39A C39 H39B 109.5 . .
C33 C39 H39C 109.5 . .
H39A C39 H39C 109.5 . .
H39B C39 H39C 109.5 . .
C31 C40 H40A 109.5 . .
C31 C40 H40B 109.5 . .
H40A C40 H40B 109.5 . .
C31 C40 H40C 109.5 . .
H40A C40 H40C 109.5 . .
H40B C40 H40C 109.5 . .
C33 C41 H41A 109.5 . .
C33 C41 H41B 109.5 . .
H41A C41 H41B 109.5 . .
C33 C41 H41C 109.5 . .
H41A C41 H41C 109.5 . .
H41B C41 H41C 109.5 . .
C31 C42 H42A 109.5 . .
C31 C42 H42B 109.5 . .
H42A C42 H42B 109.5 . .
C31 C42 H42C 109.5 . .
H42A C42 H42C 109.5 . .
H42B C42 H42C 109.5 . .
N1R C2R C1R 170(2) . .
C2R C1R H1R1 109.5 . .
C2R C1R H1R2 109.5 . .
H1R1 C1R H1R2 109.5 . .
C2R C1R H1R3 109.5 . .
H1R1 C1R H1R3 109.5 . .
H1R2 C1R H1R3 109.5 . .
C7 N8 C12 107.5(7) . .
C7 N8 C8 106.9(7) . .
C12 N8 C8 106.9(7) . .
C7 N8 Mn3 111.3(5) . 7_545
C12 N8 Mn3 114.2(5) . 7_545
C8 N8 Mn3 109.8(5) . 7_545
C7 N8 Fe3 111.3(5) . 7_545
C12 N8 Fe3 114.2(5) . 7_545
C8 N8 Fe3 109.8(5) . 7_545
Mn3 N8 Fe3 0.00(3) 7_545 7_545
N6 C7 N8 114.4(8) . .
N6 C7 H1AA 108.9 . .
N8 C7 H1AA 108.5 . .
N6 C7 H1BA 108.6 . .
N8 C7 H1BA 108.0 . .
H1AA C7 H1BA 108.2 . .
C9 N6 C10 109.9(9) . .
C9 N6 C7 108.3(6) . .
C10 N6 C7 107.1(8) . .
N6 C10 N7 113.0(8) . .
N6 C10 H10C 109.7 . .
N7 C10 H10C 108.8 . .
N6 C10 H10D 109.7 . .
N7 C10 H10D 108.7 . .
H10C C10 H10D 106.8 . .
C8 N7 C11 108.0(7) . .
C8 N7 C10 108.2(8) . .
C11 N7 C10 106.9(8) . .
N7 C8 N8 112.3(8) . .
N7 C8 H36C 109.1 . .
N8 C8 H36C 109.1 . .
N7 C8 H36D 109.1 . .
N8 C8 H36D 109.1 . .
H36C C8 H36D 107.9 . .

loop_
_geom_bond_atom_site_label_1
_geom_bond_atom_site_label_2
_geom_bond_distance
_geom_bond_site_symmetry_2
Fe1 O1 1.879(5) .
Fe1 O13 2.049(6) .
Fe1 O11 2.060(6) .
Fe1 O2 2.068(6) .
Fe1 O4 2.079(6) .
Fe1 N1 2.303(7) .
Fe3 O1 1.963(5) .
Fe3 O9 2.071(6) .
Fe3 O10 2.073(6) .
Fe3 O7 2.083(6) .
Fe3 O12 2.084(6) .
Fe3 N8 2.371(8) 7_544
Fe2 O1 1.924(6) .
Fe2 O8 2.047(6) .
Fe2 O5 2.060(6) .
Fe2 O3 2.064(6) .
Fe2 O6 2.074(6) .
Fe2 N5 2.403(7) .
O13 C36 1.253(11) .
O12 C36 1.248(10) .
O3 C13 1.271(10) .
O2 C13 1.247(10) .
O5 C16 1.236(10) .
O4 C16 1.267(10) .
O6 C20 1.237(11) .
O7 C20 1.269(11) .
O8 C25 1.252(11) .
O9 C25 1.272(10) .
O10 C30 1.259(10) .
O11 C30 1.245(10) .
N1 C1 1.484(11) .
N1 C3 1.502(12) .
N1 C6 1.508(12) .
N3 C4 1.432(12) .
N3 C1 1.438(11) .
N3 C2 1.475(12) .
N4 C4 1.426(14) .
N4 C5 1.458(15) .
N4 C6 1.505(13) .
N5 C12 1.469(11) .
N5 C11 1.486(11) .
N5 C9 1.514(11) .
C1 H2A 0.9900 .
C1 H2B 0.9900 .
C2 N2 1.448(13) .
C2 H3A 0.9900 .
C2 H3B 0.9900 .
N2 C3 1.489(12) .
N2 C5 1.493(15) .
C3 H4A 0.9900 .
C3 H4B 0.9900 .
C5 H5A 0.9900 .
C5 H5B 0.9900 .
C4 H6A 0.9900 .
C4 H6B 0.9900 .
C6 H7A 0.9900 .
C6 H7B 0.9900 .
C36 C33 1.534(13) .
C9 N6 1.439(12) .
C9 H9A 0.9900 .
C9 H9B 0.9900 .
C11 N7 1.480(11) .
C11 H11A 0.9900 .
C11 H11B 0.9900 .
C12 N8 1.490(11) .
C12 H12A 0.9900 .
C12 H12B 0.9900 .
C13 C14 1.528(12) .
C14 C15 1.485(16) .
C14 C37 1.487(16) .
C14 C35 1.496(16) .
C15 H15A 0.9800 .
C15 H15B 0.9800 .
C15 H15C 0.9800 .
C16 C17 1.543(12) .
C17 C34 1.527(12) .
C17 C19 1.538(12) .
C17 C18 1.541(13) .
C18 H18A 0.9800 .
C18 H18B 0.9800 .
C18 H18C 0.9800 .
C19 H19A 0.9800 .
C19 H19B 0.9800 .
C19 H19C 0.9800 .
C20 C21 1.532(11) .
C21 C24 1.514(13) .
C21 C22 1.538(13) .
C21 C23 1.548(13) .
C22 H22A 0.9800 .
C22 H22B 0.9800 .
C22 H22C 0.9800 .
C23 H23A 0.9800 .
C23 H23B 0.9800 .
C23 H23C 0.9800 .
C24 H24A 0.9800 .
C24 H24B 0.9800 .
C24 H24C 0.9800 .
C25 C26 1.524(12) .
C26 C27 1.504(13) .
C26 C29 1.545(13) .
C26 C28 1.551(13) .
C27 H27A 0.9800 .
C27 H27B 0.9800 .
C27 H27C 0.9800 .
C28 H28A 0.9800 .
C28 H28B 0.9800 .
C28 H28C 0.9800 .
C29 H29A 0.9800 .
C29 H29B 0.9800 .
C29 H29C 0.9800 .
C30 C31 1.537(13) .
C31 C32 1.502(15) .
C31 C40 1.508(14) .
C31 C42 1.519(15) .
C32 H32A 0.9800 .
C32 H32B 0.9800 .
C32 H32C 0.9800 .
C33 C39 1.496(15) .
C33 C38 1.525(15) .
C33 C41 1.525(15) .
C34 H34A 0.9800 .
C34 H34B 0.9800 .
C34 H34C 0.9800 .
C35 H35A 0.9800 .
C35 H35B 0.9800 .
C35 H35C 0.9800 .
C37 H37A 0.9800 .
C37 H37B 0.9800 .
C37 H37C 0.9800 .
C38 H38A 0.9800 .
C38 H38B 0.9800 .
C38 H38C 0.9800 .
C39 H39A 0.9800 .
C39 H39B 0.9800 .
C39 H39C 0.9800 .
C40 H40A 0.9800 .
C40 H40B 0.9800 .
C40 H40C 0.9800 .
C41 H41A 0.9800 .
C41 H41B 0.9800 .
C41 H41C 0.9800 .
C42 H42A 0.9800 .
C42 H42B 0.9800 .
C42 H42C 0.9800 .
C2R N1R 1.14(2) .
C2R C1R 1.31(2) .
C1R H1R1 0.9800 .
C1R H1R2 0.9800 .
C1R H1R3 0.9800 .
N8 C7 1.463(12) .
N8 C8 1.503(12) .
N8 Mn3 2.371(8) 7_545
N8 Fe3 2.371(8) 7_545
C7 N6 1.456(12) .
C7 H1AA 0.9791 .
C7 H1BA 0.9923 .
N6 C10 1.444(16) .
C10 N7 1.498(14) .
C10 H10C 0.9973 .
C10 H10D 0.9965 .
N7 C8 1.463(12) .
C8 H36C 0.9900 .
C8 H36D 0.9900 .
